data_4078640
loop_
_publ_author_name
'Suess, Daniel L. M.'
'Peters, Jonas C.'

_publ_section_title
;
 Late-Metal Diphosphinosulfinyl S(O)P2Pincer-type Complexes
;
_journal_issue 15
_journal_name_full Organometallics
_journal_page_first 5213
_journal_paper_doi 10.1021/om3001229
_journal_volume 31
_journal_year 2012
_chemical_formula_sum 'C42 H37 F12 N3 O P4 Pd S'
_chemical_formula_weight 1090.09
_chemical_name_systematic
; 
 ? 
;
_space_group_IT_number 62
_symmetry_cell_setting orthorhombic
_symmetry_space_group_name_Hall '-P 2ac 2n'
_symmetry_space_group_name_H-M 'P n m a'
_atom_sites_solution_hydrogens geom
_atom_sites_solution_primary direct
_atom_sites_solution_secondary difmap
_audit_creation_method SHELXL-97
_cell_angle_alpha 90.00
_cell_angle_beta 90.00
_cell_angle_gamma 90.00
_cell_formula_units_Z 4
_cell_length_a 17.8021(9)
_cell_length_b 22.4724(12)
_cell_length_c 11.0253(5)
_cell_measurement_reflns_used 9771
_cell_measurement_temperature 100(2)
_cell_measurement_theta_max 32.63
_cell_measurement_theta_min 2.46
_cell_volume 4410.7(4)
_computing_cell_refinement 'Bruker SAINT'
_computing_data_collection 'Bruker APEX2'
_computing_data_reduction 'Bruker SAINT'
_computing_molecular_graphics 'Bruker SHELXTL'
_computing_publication_material 'Bruker SHELXTL'
_computing_structure_refinement 'SHELXL-97 (Sheldrick, 2008)'
_computing_structure_solution 'SHELXS-97 (Sheldrick, 2008)'
_diffrn_ambient_temperature 100(2)
_diffrn_detector_area_resol_mean 8.3
_diffrn_measured_fraction_theta_full 0.999
_diffrn_measured_fraction_theta_max 0.999
_diffrn_measurement_device_type 'Bruker APEX-II CCD'
_diffrn_measurement_method '\f and \w scans'
_diffrn_radiation_monochromator graphite
_diffrn_radiation_source 'fine-focus sealed tube'
_diffrn_radiation_type MoK\a
_diffrn_radiation_wavelength 0.71073
_diffrn_reflns_av_R_equivalents 0.0717
_diffrn_reflns_av_sigmaI/netI 0.0291
_diffrn_reflns_limit_h_max 30
_diffrn_reflns_limit_h_min -30
_diffrn_reflns_limit_k_max 38
_diffrn_reflns_limit_k_min -38
_diffrn_reflns_limit_l_max 18
_diffrn_reflns_limit_l_min -19
_diffrn_reflns_number 181663
_diffrn_reflns_theta_full 37.80
_diffrn_reflns_theta_max 37.80
_diffrn_reflns_theta_min 2.06
_exptl_absorpt_coefficient_mu 0.703
_exptl_absorpt_correction_T_max 0.9459
_exptl_absorpt_correction_T_min 0.8959
_exptl_absorpt_correction_type multi-scan
_exptl_absorpt_process_details 'SADABS v2008/1 (Bruker-AXS, 2008)'
_exptl_crystal_colour yellow
_exptl_crystal_density_diffrn 1.642
_exptl_crystal_density_meas ?
_exptl_crystal_density_method 'not measured'
_exptl_crystal_description block
_exptl_crystal_F_000 2192
_exptl_crystal_size_max 0.16
_exptl_crystal_size_mid 0.09
_exptl_crystal_size_min 0.08
_refine_diff_density_max 1.125
_refine_diff_density_min -0.787
_refine_diff_density_rms 0.092
_refine_ls_extinction_method none
_refine_ls_goodness_of_fit_ref 1.035
_refine_ls_hydrogen_treatment constr
_refine_ls_matrix_type full
_refine_ls_number_parameters 310
_refine_ls_number_reflns 12056
_refine_ls_number_restraints 0
_refine_ls_restrained_S_all 1.035
_refine_ls_R_factor_all 0.0458
_refine_ls_R_factor_gt 0.0290
_refine_ls_shift/su_max 0.001
_refine_ls_shift/su_mean 0.000
_refine_ls_structure_factor_coef Fsqd
_refine_ls_weighting_details 'calc w=1/[\s^2^(Fo^2^)+(0.0253P)^2^+2.5186P] where P=(Fo^2^+2Fc^2^)/3'
_refine_ls_weighting_scheme calc
_refine_ls_wR_factor_gt 0.0621
_refine_ls_wR_factor_ref 0.0689
_reflns_number_gt 9538
_reflns_number_total 12056
_reflns_threshold_expression >2sigma(I)
_cod_data_source_file om3001229_si_002.cif
_cod_data_source_block '[(SOP2)Pd(NCCH3)][PF6]'
_cod_depositor_comments
;
The following automatic conversions were performed:

'_symmetry_cell_setting' value 'Orthorhombic' changed to
'orthorhombic' according to
/home/saulius/struct/CIF-dictionaries/cif_core.dic dictionary named
'cif_core.dic' version 2.4.2 from 2011-04-26.

Automatic conversion script
Id: cif_fix_values 1891 2012-01-12 08:04:46Z andrius 

The following automatic conversions were performed:

'_exptl_crystal_density_meas' value 'not measured' was changed to '?'
- the value is perceived as not measured.

Automatic conversion script
Id: cif_fix_values 3008 2015-01-20 13:52:24Z robertas 
;
_cod_original_sg_symbol_H-M Pnma
_cod_database_code 4078640

loop_
_symmetry_equiv_pos_as_xyz
'x, y, z'
'-x+1/2, -y, z+1/2'
'-x, y+1/2, -z'
'x+1/2, -y+1/2, -z+1/2'
'-x, -y, -z'
'x-1/2, y, -z-1/2'
'x, -y-1/2, z'
'-x-1/2, y-1/2, z-1/2'

loop_
_atom_site_label
_atom_site_type_symbol
_atom_site_fract_x
_atom_site_fract_y
_atom_site_fract_z
_atom_site_U_iso_or_equiv
_atom_site_adp_type
_atom_site_occupancy
_atom_site_symmetry_multiplicity
_atom_site_calc_flag
_atom_site_refinement_flags
Pd1 Pd 0.230329(6) 0.2500 0.224455(9) 0.00876(2) Uani 1 2 d S
S1 S 0.24905(2) 0.2500 0.42458(3) 0.00952(6) Uani 1 2 d S
P1 P 0.236461(16) 0.147535(12) 0.24088(2) 0.00991(5) Uani 1 1 d .
P2 P 0.586177(19) 0.099040(14) -0.30091(3) 0.01624(6) Uani 1 1 d .
O1 O 0.18237(7) 0.2500 0.50261(10) 0.0145(2) Uani 1 2 d S
N1 N 0.20720(8) 0.2500 0.04388(12) 0.0131(2) Uani 1 2 d S
C7 C 0.14653(6) 0.11418(5) 0.27365(9) 0.01150(16) Uani 1 1 d .
F6 F 0.51355(5) 0.08516(5) -0.21933(7) 0.02913(19) Uani 1 1 d .
C13 C 0.29430(6) 0.13735(5) 0.37516(9) 0.01131(16) Uani 1 1 d .
C14 C 0.30200(6) 0.18406(5) 0.45814(9) 0.01231(17) Uani 1 1 d .
F5 F 0.62532(5) 0.13201(4) -0.18823(7) 0.02635(17) Uani 1 1 d .
C1 C 0.28013(6) 0.10711(5) 0.11896(9) 0.01194(17) Uani 1 1 d .
C8 C 0.11744(6) 0.11586(5) 0.39174(9) 0.01359(17) Uani 1 1 d .
H8 H 0.1465 0.1321 0.4560 0.016 Uiso 1 1 calc R
C12 C 0.10297(7) 0.09138(6) 0.17865(10) 0.01632(19) Uani 1 1 d .
H12 H 0.1219 0.0913 0.0981 0.020 Uiso 1 1 calc R
F4 F 0.62276(6) 0.03790(4) -0.25934(10) 0.0360(2) Uani 1 1 d .
F3 F 0.54643(5) 0.06600(4) -0.41273(7) 0.0303(2) Uani 1 1 d .
C5 C 0.36258(7) 0.10633(6) -0.05450(10) 0.0178(2) Uani 1 1 d .
H5 H 0.3935 0.1270 -0.1107 0.021 Uiso 1 1 calc R
C2 C 0.27071(7) 0.04543(5) 0.10837(10) 0.01582(18) Uani 1 1 d .
H2 H 0.2390 0.0247 0.1633 0.019 Uiso 1 1 calc R
C11 C 0.03175(7) 0.06886(6) 0.20297(11) 0.0197(2) Uani 1 1 d .
H11 H 0.0024 0.0527 0.1390 0.024 Uiso 1 1 calc R
C19 C 0.19442(11) 0.2500 -0.19043(14) 0.0187(3) Uani 1 2 d S
H19A H 0.2269 0.2190 -0.2244 0.028 Uiso 0.50 1 calc PR
H19B H 0.2098 0.2889 -0.2222 0.028 Uiso 0.50 1 calc PR
H19C H 0.1422 0.2422 -0.2133 0.028 Uiso 0.50 1 calc PR
C18 C 0.32855(7) 0.08276(5) 0.40034(10) 0.01454(18) Uani 1 1 d .
H18 H 0.3244 0.0508 0.3443 0.017 Uiso 1 1 calc R
C6 C 0.32671(6) 0.13743(5) 0.03768(10) 0.01419(18) Uani 1 1 d .
H6 H 0.3338 0.1792 0.0455 0.017 Uiso 1 1 calc R
C20 C 0.20099(9) 0.2500 -0.05944(14) 0.0138(2) Uani 1 2 d S
F2 F 0.65750(6) 0.11396(5) -0.38315(8) 0.0375(2) Uani 1 1 d .
C10 C 0.00333(7) 0.06987(6) 0.32032(11) 0.0193(2) Uani 1 1 d .
H10 H -0.0453 0.0543 0.3363 0.023 Uiso 1 1 calc R
C17 C 0.36877(7) 0.07513(5) 0.50754(10) 0.0169(2) Uani 1 1 d .
H17 H 0.3930 0.0383 0.5236 0.020 Uiso 1 1 calc R
C4 C 0.35332(7) 0.04493(6) -0.06475(11) 0.0195(2) Uani 1 1 d .
H4 H 0.3781 0.0238 -0.1277 0.023 Uiso 1 1 calc R
C9 C 0.04583(7) 0.09361(6) 0.41447(10) 0.0173(2) Uani 1 1 d .
H9 H 0.0260 0.0946 0.4944 0.021 Uiso 1 1 calc R
C3 C 0.30799(7) 0.01476(5) 0.01699(11) 0.0192(2) Uani 1 1 d .
H3 H 0.3024 -0.0272 0.0105 0.023 Uiso 1 1 calc R
C16 C 0.37345(8) 0.12109(6) 0.59073(11) 0.0232(3) Uani 1 1 d .
H16 H 0.4001 0.1152 0.6644 0.028 Uiso 1 1 calc R
F1 F 0.54867(7) 0.16086(4) -0.34236(10) 0.0414(3) Uani 1 1 d .
C15 C 0.33956(8) 0.17581(6) 0.56788(11) 0.0230(3) Uani 1 1 d .
H15 H 0.3420 0.2070 0.6260 0.028 Uiso 1 1 calc R
C24 C 0.44396(11) 0.2500 0.86917(15) 0.0180(3) Uani 1 2 d S
N3 N 0.38564(10) 0.2500 0.82560(15) 0.0245(3) Uani 1 2 d S
C23 C 0.51760(11) 0.2500 0.92648(18) 0.0253(4) Uani 1 2 d S
H23A H 0.5399 0.2898 0.9201 0.038 Uiso 0.50 1 calc PR
H23B H 0.5501 0.2210 0.8857 0.038 Uiso 0.50 1 calc PR
H23C H 0.5124 0.2392 1.0122 0.038 Uiso 0.50 1 calc PR
C22 C 0.45202(13) 0.2500 0.2972(2) 0.0319(4) Uani 1 2 d S
N2 N 0.40458(11) 0.2500 0.22794(18) 0.0326(4) Uani 1 2 d S
C21 C 0.51232(18) 0.2500 0.3871(3) 0.0624(9) Uani 1 2 d S
H21A H 0.5196 0.2095 0.4181 0.094 Uiso 0.50 1 calc PR
H21B H 0.4989 0.2765 0.4543 0.094 Uiso 0.50 1 calc PR
H21C H 0.5589 0.2640 0.3493 0.094 Uiso 0.50 1 calc PR

loop_
_atom_site_aniso_label
_atom_site_aniso_U_11
_atom_site_aniso_U_22
_atom_site_aniso_U_33
_atom_site_aniso_U_23
_atom_site_aniso_U_13
_atom_site_aniso_U_12
Pd1 0.01030(4) 0.00864(4) 0.00733(4) 0.000 -0.00055(3) 0.000
S1 0.01043(14) 0.01002(13) 0.00811(12) 0.000 -0.00027(10) 0.000
P1 0.01186(11) 0.00908(10) 0.00879(9) -0.00018(7) -0.00042(8) -0.00018(9)
P2 0.02041(15) 0.01697(13) 0.01133(11) 0.00023(9) 0.00167(9) -0.00019(11)
O1 0.0139(5) 0.0167(5) 0.0128(4) 0.000 0.0037(4) 0.000
N1 0.0152(6) 0.0120(5) 0.0122(5) 0.000 -0.0009(4) 0.000
C7 0.0123(4) 0.0108(4) 0.0114(4) 0.0001(3) -0.0005(3) -0.0002(3)
F6 0.0224(4) 0.0464(5) 0.0185(3) 0.0008(3) 0.0063(3) 0.0006(4)
C13 0.0108(4) 0.0124(4) 0.0107(4) 0.0005(3) -0.0007(3) 0.0003(3)
C14 0.0136(4) 0.0125(4) 0.0108(4) 0.0001(3) -0.0018(3) 0.0022(3)
F5 0.0351(5) 0.0285(4) 0.0154(3) -0.0034(3) -0.0037(3) -0.0039(4)
C1 0.0127(4) 0.0124(4) 0.0107(4) -0.0011(3) 0.0004(3) 0.0011(3)
C8 0.0148(5) 0.0145(4) 0.0114(4) -0.0013(3) 0.0004(3) -0.0014(4)
C12 0.0148(5) 0.0218(5) 0.0123(4) -0.0018(4) -0.0012(3) -0.0020(4)
F4 0.0349(5) 0.0208(4) 0.0523(6) 0.0006(4) -0.0057(4) 0.0101(4)
F3 0.0337(5) 0.0409(5) 0.0164(3) -0.0055(3) 0.0014(3) -0.0153(4)
C5 0.0177(5) 0.0203(5) 0.0153(4) 0.0004(4) 0.0044(4) 0.0028(4)
C2 0.0176(5) 0.0131(4) 0.0167(4) -0.0026(3) 0.0021(4) -0.0006(4)
C11 0.0141(5) 0.0279(6) 0.0170(5) -0.0043(4) -0.0020(4) -0.0044(4)
C19 0.0225(8) 0.0250(8) 0.0086(5) 0.000 -0.0022(5) 0.000
C18 0.0161(5) 0.0130(4) 0.0144(4) 0.0008(3) -0.0002(3) 0.0023(4)
C6 0.0146(5) 0.0140(4) 0.0140(4) 0.0003(3) 0.0018(3) 0.0007(4)
C20 0.0149(7) 0.0136(6) 0.0130(6) 0.000 -0.0008(5) 0.000
F2 0.0330(5) 0.0585(7) 0.0210(4) -0.0075(4) 0.0101(4) -0.0197(5)
C10 0.0135(5) 0.0237(6) 0.0208(5) -0.0025(4) 0.0014(4) -0.0038(4)
C17 0.0171(5) 0.0166(5) 0.0168(4) 0.0028(4) -0.0013(4) 0.0054(4)
C4 0.0203(6) 0.0214(5) 0.0168(5) -0.0059(4) 0.0023(4) 0.0037(4)
C9 0.0162(5) 0.0206(5) 0.0151(4) -0.0010(4) 0.0030(4) -0.0024(4)
C3 0.0210(6) 0.0156(5) 0.0212(5) -0.0062(4) 0.0017(4) 0.0005(4)
C16 0.0281(7) 0.0233(6) 0.0181(5) 0.0004(4) -0.0102(4) 0.0084(5)
F1 0.0515(7) 0.0247(5) 0.0479(6) 0.0124(4) -0.0191(5) 0.0036(4)
C15 0.0333(7) 0.0207(5) 0.0152(5) -0.0036(4) -0.0114(5) 0.0091(5)
C24 0.0216(8) 0.0163(7) 0.0161(6) 0.000 -0.0002(5) 0.000
N3 0.0247(8) 0.0264(8) 0.0223(7) 0.000 -0.0063(6) 0.000
C23 0.0182(8) 0.0311(10) 0.0266(8) 0.000 -0.0042(6) 0.000
C22 0.0210(9) 0.0364(11) 0.0383(11) 0.000 0.0041(8) 0.000
N2 0.0258(9) 0.0377(10) 0.0342(9) 0.000 0.0021(7) 0.000
C21 0.0324(15) 0.090(3) 0.065(2) 0.000 -0.0181(14) 0.000

loop_
_atom_type_symbol
_atom_type_description
_atom_type_scat_dispersion_real
_atom_type_scat_dispersion_imag
_atom_type_scat_source
C C 0.0033 0.0016 'International Tables Vol C Tables 4.2.6.8 and 6.1.1.4'
H H 0.0000 0.0000 'International Tables Vol C Tables 4.2.6.8 and 6.1.1.4'
N N 0.0061 0.0033 'International Tables Vol C Tables 4.2.6.8 and 6.1.1.4'
O O 0.0106 0.0060 'International Tables Vol C Tables 4.2.6.8 and 6.1.1.4'
F F 0.0171 0.0103 'International Tables Vol C Tables 4.2.6.8 and 6.1.1.4'
P P 0.1023 0.0942 'International Tables Vol C Tables 4.2.6.8 and 6.1.1.4'
S S 0.1246 0.1234 'International Tables Vol C Tables 4.2.6.8 and 6.1.1.4'
Pd Pd -0.9988 1.0072 'International Tables Vol C Tables 4.2.6.8 and 6.1.1.4'

loop_
_geom_angle_atom_site_label_1
_geom_angle_atom_site_label_2
_geom_angle_atom_site_label_3
_geom_angle
_geom_angle_site_symmetry_1
_geom_angle_site_symmetry_3
N1 Pd1 S1 176.90(4) . .
N1 Pd1 P1 94.946(7) . 7_565
S1 Pd1 P1 85.155(7) . 7_565
N1 Pd1 P1 94.947(7) . .
S1 Pd1 P1 85.154(7) . .
P1 Pd1 P1 169.509(14) 7_565 .
O1 S1 C14 107.71(4) . .
O1 S1 C14 107.71(4) . 7_565
C14 S1 C14 111.30(7) . 7_565
O1 S1 Pd1 117.35(5) . .
C14 S1 Pd1 106.40(3) . .
C14 S1 Pd1 106.40(3) 7_565 .
C1 P1 C7 108.86(5) . .
C1 P1 C13 107.47(5) . .
C7 P1 C13 106.69(5) . .
C1 P1 Pd1 117.69(4) . .
C7 P1 Pd1 112.80(4) . .
C13 P1 Pd1 102.47(4) . .
F4 P2 F2 91.12(6) . .
F4 P2 F3 90.13(6) . .
F2 P2 F3 90.66(5) . .
F4 P2 F6 90.03(6) . .
F2 P2 F6 178.84(6) . .
F3 P2 F6 89.16(5) . .
F4 P2 F5 89.88(5) . .
F2 P2 F5 89.85(5) . .
F3 P2 F5 179.49(5) . .
F6 P2 F5 90.33(5) . .
F4 P2 F1 179.60(7) . .
F2 P2 F1 89.28(6) . .
F3 P2 F1 89.90(6) . .
F6 P2 F1 89.58(6) . .
F5 P2 F1 90.08(5) . .
C20 N1 Pd1 173.86(14) . .
C12 C7 C8 120.00(10) . .
C12 C7 P1 119.57(8) . .
C8 C7 P1 120.18(8) . .
C18 C13 C14 119.07(9) . .
C18 C13 P1 121.29(8) . .
C14 C13 P1 119.57(8) . .
C15 C14 C13 120.96(10) . .
C15 C14 S1 122.71(9) . .
C13 C14 S1 115.67(8) . .
C6 C1 C2 119.98(10) . .
C6 C1 P1 119.28(8) . .
C2 C1 P1 120.67(8) . .
C9 C8 C7 119.73(10) . .
C9 C8 H8 120.1 . .
C7 C8 H8 120.1 . .
C11 C12 C7 119.58(10) . .
C11 C12 H12 120.2 . .
C7 C12 H12 120.2 . .
C6 C5 C4 120.20(11) . .
C6 C5 H5 119.9 . .
C4 C5 H5 119.9 . .
C3 C2 C1 119.60(11) . .
C3 C2 H2 120.2 . .
C1 C2 H2 120.2 . .
C10 C11 C12 120.35(11) . .
C10 C11 H11 119.8 . .
C12 C11 H11 119.8 . .
C20 C19 H19A 109.5 . .
C20 C19 H19B 109.5 . .
H19A C19 H19B 109.5 . .
C20 C19 H19C 109.5 . .
H19A C19 H19C 109.5 . .
H19B C19 H19C 109.5 . .
C17 C18 C13 120.05(10) . .
C17 C18 H18 120.0 . .
C13 C18 H18 120.0 . .
C5 C6 C1 119.76(11) . .
C5 C6 H6 120.1 . .
C1 C6 H6 120.1 . .
N1 C20 C19 179.09(19) . .
C11 C10 C9 120.21(11) . .
C11 C10 H10 119.9 . .
C9 C10 H10 119.9 . .
C16 C17 C18 120.11(11) . .
C16 C17 H17 119.9 . .
C18 C17 H17 119.9 . .
C3 C4 C5 120.00(11) . .
C3 C4 H4 120.0 . .
C5 C4 H4 120.0 . .
C10 C9 C8 120.10(10) . .
C10 C9 H9 120.0 . .
C8 C9 H9 120.0 . .
C4 C3 C2 120.44(11) . .
C4 C3 H3 119.8 . .
C2 C3 H3 119.8 . .
C17 C16 C15 120.87(11) . .
C17 C16 H16 119.6 . .
C15 C16 H16 119.6 . .
C16 C15 C14 118.81(11) . .
C16 C15 H15 120.6 . .
C14 C15 H15 120.6 . .
N3 C24 C23 179.09(19) . .
C24 C23 H23A 109.5 . .
C24 C23 H23B 109.5 . .
H23A C23 H23B 109.5 . .
C24 C23 H23C 109.5 . .
H23A C23 H23C 109.5 . .
H23B C23 H23C 109.5 . .
N2 C22 C21 179.4(3) . .
C22 C21 H21A 109.5 . .
C22 C21 H21B 109.5 . .
H21A C21 H21B 109.5 . .
C22 C21 H21C 109.5 . .
H21A C21 H21C 109.5 . .
H21B C21 H21C 109.5 . .

loop_
_geom_bond_atom_site_label_1
_geom_bond_atom_site_label_2
_geom_bond_distance
_geom_bond_site_symmetry_2
Pd1 N1 2.0330(13) .
Pd1 S1 2.2314(4) .
Pd1 P1 2.3123(3) 7_565
Pd1 P1 2.3123(3) .
S1 O1 1.4660(12) .
S1 C14 1.7948(11) .
S1 C14 1.7948(11) 7_565
P1 C1 1.7989(10) .
P1 C7 1.8043(11) .
P1 C13 1.8179(10) .
P2 F4 1.5881(9) .
P2 F2 1.5958(9) .
P2 F3 1.6037(9) .
P2 F6 1.6056(9) .
P2 F5 1.6056(8) .
P2 F1 1.6078(10) .
N1 C20 1.1445(19) .
C7 C12 1.4003(15) .
C7 C8 1.4016(15) .
C13 C18 1.3978(15) .
C13 C14 1.3991(15) .
C14 C15 1.3948(15) .
C1 C6 1.3982(15) .
C1 C2 1.4012(15) .
C8 C9 1.3921(17) .
C8 H8 0.9500 .
C12 C11 1.3912(17) .
C12 H12 0.9500 .
C5 C6 1.3889(16) .
C5 C4 1.3943(18) .
C5 H5 0.9500 .
C2 C3 1.3895(16) .
C2 H2 0.9500 .
C11 C10 1.3894(17) .
C11 H11 0.9500 .
C19 C20 1.449(2) .
C19 H19A 0.9800 .
C19 H19B 0.9800 .
C19 H19C 0.9800 .
C18 C17 1.3924(16) .
C18 H18 0.9500 .
C6 H6 0.9500 .
C10 C9 1.3908(17) .
C10 H10 0.9500 .
C17 C16 1.3838(18) .
C17 H17 0.9500 .
C4 C3 1.3867(18) .
C4 H4 0.9500 .
C9 H9 0.9500 .
C3 H3 0.9500 .
C16 C15 1.3927(18) .
C16 H16 0.9500 .
C15 H15 0.9500 .
C24 N3 1.144(2) .
C24 C23 1.455(3) .
C23 H23A 0.9800 .
C23 H23B 0.9800 .
C23 H23C 0.9800 .
C22 N2 1.139(3) .
C22 C21 1.461(4) .
C21 H21A 0.9800 .
C21 H21B 0.9800 .
C21 H21C 0.9800 .
